data_2011757
loop_
_publ_author_name
'Elerman, Yal\;c\?in'
'Kara, H\"ulya'
'Prout, Keith'
'Chipindale, Ann'

_publ_section_title
;
 A dinuclear pyrazolato-<i>N</i>:<i>N</i>'-bridged dinickel(II) complex
 of 1,3-bis(5-chlorosalicylideneamino)propan-2-ol
;
_journal_issue 2
_journal_name_full 'Acta Crystallographica Section C'
_journal_page_first 149
_journal_page_last 150
_journal_paper_doi 10.1107/S0108270100015808
_journal_volume 57
_journal_year 2001
_chemical_formula_iupac '[Ni2 (C17 H13 Cl2 N2 O3) (C5 H7 N2)]'
_chemical_formula_moiety 'C22 H20 Cl2 N4 Ni2 O3'
_chemical_formula_sum 'C22 H20 Cl2 N4 Ni2 O3'
_chemical_formula_weight 576.70
_chemical_name_systematic
;
\m-[1,3-bis(5-chlorosalicylideneamino)propanol]-O,N,O':O',N',O''-\m-(3,5-
dimethylpyrazolato)-N:N'-dinickel(II)
;
_space_group_IT_number 62
_symmetry_cell_setting orthorhombic
_symmetry_space_group_name_Hall '-P 2ac 2n'
_symmetry_space_group_name_H-M 'P n m a'
_audit_creation_method SHELXL97
_cell_angle_alpha 90
_cell_angle_beta 90
_cell_angle_gamma 90
_cell_formula_units_Z 4
_cell_length_a 7.492(3)
_cell_length_b 28.929(7)
_cell_length_c 10.334(5)
_cell_measurement_reflns_used 24
_cell_measurement_temperature 293(2)
_cell_measurement_theta_max 20
_cell_measurement_theta_min 12
_cell_volume 2239.8(15)
_computing_cell_refinement 'CAD-4 EXPRESS'
_computing_data_collection 'CAD-4 EXPRESS (Enraf-Nonius, 1993)'
_computing_data_reduction 'RC93 (Watkin et al., 1994)'
_computing_molecular_graphics 'ORTEPIII (Farrugia, 1997)'
_computing_publication_material SHELXL97
_computing_structure_refinement 'SHELXL97 (Sheldrick, 1997)'
_computing_structure_solution 'SHELXS86 (Sheldrick, 1986)'
_diffrn_ambient_temperature 293(2)
_diffrn_measured_fraction_theta_full .980
_diffrn_measured_fraction_theta_max .981
_diffrn_measurement_device_type 'Enraf-Nonius CAD-4'
_diffrn_measurement_method \w/2\q
_diffrn_radiation_monochromator graphite
_diffrn_radiation_source 'fine-focus sealed tube'
_diffrn_radiation_type CuK\a
_diffrn_radiation_wavelength 1.54180
_diffrn_reflns_av_R_equivalents .000
_diffrn_reflns_av_sigmaI/netI .071
_diffrn_reflns_limit_h_max 9
_diffrn_reflns_limit_h_min 0
_diffrn_reflns_limit_k_max 0
_diffrn_reflns_limit_k_min -36
_diffrn_reflns_limit_l_max 12
_diffrn_reflns_limit_l_min 0
_diffrn_reflns_number 2284
_diffrn_reflns_theta_full 74.22
_diffrn_reflns_theta_max 74.22
_diffrn_reflns_theta_min 4.54
_diffrn_standards_decay_% 1.2
_diffrn_standards_interval_time 120
_diffrn_standards_number 3
_exptl_absorpt_coefficient_mu 4.57
_exptl_absorpt_correction_T_max .663
_exptl_absorpt_correction_T_min .482
_exptl_absorpt_correction_type \y-scans
_exptl_absorpt_process_details '(North et al., 1968)'
_exptl_crystal_colour brown
_exptl_crystal_density_diffrn 1.71
_exptl_crystal_density_method 'not measured'
_exptl_crystal_description plate
_exptl_crystal_F_000 1176
_exptl_crystal_size_max .19
_exptl_crystal_size_mid .15
_exptl_crystal_size_min .09
_refine_diff_density_max .29
_refine_diff_density_min -.31
_refine_ls_extinction_method none
_refine_ls_goodness_of_fit_ref 1.041
_refine_ls_hydrogen_treatment constr
_refine_ls_matrix_type full
_refine_ls_number_parameters 154
_refine_ls_number_reflns 2284
_refine_ls_number_restraints 0
_refine_ls_restrained_S_all 1.041
_refine_ls_R_factor_all .154
_refine_ls_R_factor_gt .043
_refine_ls_shift/su_max <0.001
_refine_ls_shift/su_mean .000
_refine_ls_structure_factor_coef Fsqd
_refine_ls_weighting_details 'calc w = 1/[\s^2^(Fo^2^)+(0.0672P)^2^+2.4402P] where P=(Fo^2^+2Fc^2^)/3'
_refine_ls_weighting_scheme calc
_refine_ls_wR_factor_ref .155
_reflns_number_gt 1070
_reflns_number_total 2284
_reflns_threshold_expression I>2\s(I)
_cod_data_source_file fr1306.cif
_cod_data_source_block I
_cod_database_code 2011757
_cod_database_fobs_code 2011757

loop_
_symmetry_equiv_pos_as_xyz
'x, y, z'
'-x+1/2, -y, z+1/2'
'-x, y+1/2, -z'
'x+1/2, -y+1/2, -z+1/2'
'-x, -y, -z'
'x-1/2, y, -z-1/2'
'x, -y-1/2, z'
'-x-1/2, y-1/2, z-1/2'

loop_
_atom_site_label
_atom_site_fract_x
_atom_site_fract_y
_atom_site_fract_z
_atom_site_U_iso_or_equiv
_atom_site_adp_type
_atom_site_calc_flag
_atom_site_refinement_flags
_atom_site_occupancy
_atom_site_disorder_assembly
_atom_site_disorder_group
_atom_site_type_symbol
Ni1 .11467(10) .69543(3) .31511(7) .0561(3) Uani d . 1 . . Ni
Cl1 -.1578(2) .46218(5) .18574(15) .0855(5) Uani d . 1 . . Cl
O2 .1756(6) .7500 .2335(4) .0610(11) Uani d S 1 . . O
O1 .0416(5) .64295(12) .3938(3) .0665(9) Uani d . 1 . . O
N1 .0982(5) .67114(14) .1479(4) .0600(10) Uani d . 1 . . N
N2 .1425(4) .72652(14) .4771(3) .0534(9) Uani d . 1 . . N
C1 -.0007(5) .60325(18) .3415(5) .0544(12) Uani d . 1 . . C
C2 -.0579(7) .56695(19) .4222(6) .0721(14) Uani d . 1 . . C
H2 -.0607 .5714 .5113 .108 Uiso calc R 1 . . H
C3 -.1087(8) .5257(2) .3727(5) .0727(15) Uani d . 1 . . C
H3 -.1480 .5027 .4288 .109 Uiso calc R 1 . . H
C4 -.1041(7) .51684(17) .2436(6) .0651(12) Uani d . 1 . . C
C5 -.0524(7) .5505(2) .1591(5) .0692(14) Uani d . 1 . . C
H5 -.0511 .5445 .0707 .104 Uiso calc R 1 . . H
C6 .0000(6) .59511(18) .2062(5) .0598(13) Uani d . 1 . . C
C7 .0496(6) .62977(18) .1156(5) .0588(12) Uani d . 1 . . C
H7 .0471 .6223 .0280 .088 Uiso calc R 1 . . H
C8 .1504(7) .70477(19) .0466(5) .0663(14) Uani d . 1 . . C
H8A .0853 .6994 -.0332 .099 Uiso calc R 1 . . H
H8B .2775 .7033 .0290 .099 Uiso calc R 1 . . H
C9 .1002(10) .7500 .1061(6) .0661(19) Uani d S 1 . . C
H9 -.0299 .7500 .1162 .099 Uiso calc SR 1 . . H
C10 .1876(6) .71168(19) .5976(5) .0631(13) Uani d . 1 . . C
C11 .2110(11) .7500 .6742(6) .074(2) Uani d S 1 . . C
H11 .2379 .7500 .7620 .110 Uiso calc SR 1 . . H
C12 .1989(9) .6619(2) .6404(6) .0912(19) Uani d . 1 . . C
H12A .1779 .6420 .5676 .137 Uiso calc R 1 . . H
H12B .1105 .6561 .7057 .137 Uiso calc R 1 . . H
H12C .3154 .6559 .6751 .137 Uiso calc R 1 . . H

loop_
_atom_site_aniso_label
_atom_site_aniso_U_11
_atom_site_aniso_U_22
_atom_site_aniso_U_33
_atom_site_aniso_U_12
_atom_site_aniso_U_13
_atom_site_aniso_U_23
Ni1 .0556(4) .0573(5) .0555(5) .0029(4) .0002(4) -.0005(4)
Cl1 .0943(10) .0701(8) .0922(10) -.0158(7) -.0047(8) -.0078(9)
O2 .077(3) .058(3) .049(2) .000 -.002(2) .000
O1 .085(2) .055(2) .060(2) -.0003(18) .0077(18) -.0028(18)
N1 .066(2) .054(2) .061(2) -.002(2) .017(2) -.0034(19)
N2 .0424(16) .069(3) .0489(19) -.0014(17) -.0011(15) -.0060(18)
C1 .043(2) .061(3) .059(3) .019(2) .012(2) .005(2)
C2 .076(3) .065(3) .075(3) .004(3) -.003(3) .001(3)
C3 .087(4) .071(3) .061(3) -.016(3) -.004(3) -.001(3)
C4 .074(3) .048(2) .073(3) -.006(3) .007(3) .005(3)
C5 .072(3) .077(4) .058(3) .004(3) .001(2) -.007(3)
C6 .048(2) .069(3) .063(3) .010(2) -.008(2) .000(3)
C7 .047(2) .068(3) .061(3) -.003(2) .003(2) .000(3)
C8 .065(3) .079(4) .056(3) .002(3) -.002(2) -.010(3)
C9 .069(4) .088(5) .041(3) .000 -.009(3) .000
C10 .043(2) .081(3) .065(3) -.002(2) -.001(2) -.009(3)
C11 .092(5) .090(6) .038(4) .000 -.001(4) .000
C12 .109(5) .095(5) .070(4) .007(4) -.009(3) .024(3)

loop_
_atom_type_symbol
_atom_type_description
_atom_type_scat_dispersion_real
_atom_type_scat_dispersion_imag
_atom_type_scat_source
C C .0181 .0091 'International Tables Vol C Tables 4.2.6.8 and 6.1.1.4'
H H .0000 .0000 'International Tables Vol C Tables 4.2.6.8 and 6.1.1.4'
N N .0311 .0180 'International Tables Vol C Tables 4.2.6.8 and 6.1.1.4'
O O .0492 .0322 'International Tables Vol C Tables 4.2.6.8 and 6.1.1.4'
Ni Ni -3.0029 .5091 'International Tables Vol C Tables 4.2.6.8 and 6.1.1.4'
Cl Cl .3639 .7018 'International Tables Vol C Tables 4.2.6.8 and 6.1.1.4'

loop_
_geom_angle_atom_site_label_1
_geom_angle_atom_site_label_2
_geom_angle_atom_site_label_3
_geom_angle_site_symmetry_1
_geom_angle_site_symmetry_3
_geom_angle
_geom_angle_publ_flag
O1 Ni1 O2 . . 176.66(19) y
O1 Ni1 N1 . . 94.60(18) y
O2 Ni1 N1 . . 85.14(18) y
O1 Ni1 N2 . . 91.96(17) y
O2 Ni1 N2 . . 88.34(17) y
N1 Ni1 N2 . . 173.43(17) y
C9 O2 Ni1 . 7_575 108.8(2) ?
C9 O2 Ni1 . . 108.8(2) ?
Ni1 O2 Ni1 7_575 . 117.4(2) y
C1 O1 Ni1 . . 128.7(3) ?
C7 N1 C8 . . 119.9(4) ?
C7 N1 Ni1 . . 127.2(4) ?
C8 N1 Ni1 . . 112.9(3) ?
N2 N2 C10 7_575 . 108.4(3) ?
N2 N2 Ni1 7_575 . 118.06(12) y
C10 N2 Ni1 . . 132.9(4) ?
O1 C1 C2 . . 118.9(4) ?
O1 C1 C6 . . 123.5(5) ?
C2 C1 C6 . . 117.5(5) ?
C3 C2 C1 . . 121.3(5) ?
C3 C2 H2 . . 119.3 ?
C1 C2 H2 . . 119.3 ?
C2 C3 C4 . . 122.1(5) ?
C2 C3 H3 . . 119.0 ?
C4 C3 H3 . . 119.0 ?
C3 C4 C5 . . 120.0(5) ?
C3 C4 Cl1 . . 120.3(4) ?
C5 C4 Cl1 . . 119.7(4) ?
C4 C5 C6 . . 120.2(5) ?
C4 C5 H5 . . 119.9 ?
C6 C5 H5 . . 119.9 ?
C1 C6 C7 . . 122.2(5) ?
C1 C6 C5 . . 118.9(5) ?
C7 C6 C5 . . 118.9(5) ?
N1 C7 C6 . . 123.7(5) ?
N1 C7 H7 . . 118.1 ?
C6 C7 H7 . . 118.1 ?
N1 C8 C9 . . 102.5(4) ?
N1 C8 H8A . . 111.3 ?
C9 C8 H8A . . 111.3 ?
N1 C8 H8B . . 111.3 ?
C9 C8 H8B . . 111.3 ?
H8A C8 H8B . . 109.2 ?
O2 C9 C8 . . 106.2(4) ?
O2 C9 C8 . 7_575 106.2(4) ?
C8 C9 C8 . 7_575 122.2(6) ?
O2 C9 H9 . . 107.1 ?
C8 C9 H9 . . 107.1 ?
C8 C9 H9 7_575 . 107.1 ?
N2 C10 C11 . . 107.7(5) ?
N2 C10 C12 . . 125.7(5) ?
C11 C10 C12 . . 126.5(5) ?
C10 C11 C10 . 7_575 107.7(7) ?
C10 C11 H11 . . 126.2 ?
C10 C11 H11 7_575 . 126.2 ?
C10 C12 H12A . . 109.5 ?
C10 C12 H12B . . 109.5 ?
H12A C12 H12B . . 109.5 ?
C10 C12 H12C . . 109.5 ?
H12A C12 H12C . . 109.5 ?
H12B C12 H12C . . 109.5 ?

loop_
_geom_bond_atom_site_label_1
_geom_bond_atom_site_label_2
_geom_bond_site_symmetry_2
_geom_bond_distance
_geom_bond_publ_flag
Ni1 O1 . 1.807(4) y
Ni1 O2 . 1.847(2) y
Ni1 N1 . 1.869(4) y
Ni1 N2 . 1.912(4) y
Cl1 C4 . 1.738(5) ?
O2 C9 . 1.432(8) ?
O2 Ni1 7_575 1.847(2) ?
O1 C1 . 1.308(6) ?
N1 C7 . 1.295(6) ?
N1 C8 . 1.482(7) ?
N2 N2 7_575 1.358(8) y
N2 C10 . 1.360(6) ?
C1 C2 . 1.407(7) ?
C1 C6 . 1.418(7) ?
C2 C3 . 1.353(7) ?
C2 H2 . .9300 ?
C3 C4 . 1.359(7) ?
C3 H3 . .9300 ?
C4 C5 . 1.365(7) ?
C5 C6 . 1.434(7) ?
C5 H5 . .9300 ?
C6 C7 . 1.421(7) ?
C7 H7 . .9300 ?
C8 C9 . 1.494(6) ?
C8 H8A . .9700 ?
C8 H8B . .9700 ?
C9 C8 7_575 1.494(6) ?
C9 H9 . .9800 ?
C10 C11 . 1.373(6) ?
C10 C12 . 1.509(8) ?
C11 C10 7_575 1.373(6) ?
C11 H11 . .9300 ?
C12 H12A . .9600 ?
C12 H12B . .9600 ?
C12 H12C . .9600 ?

loop_
_geom_torsion_atom_site_label_1
_geom_torsion_atom_site_label_2
_geom_torsion_atom_site_label_3
_geom_torsion_atom_site_label_4
_geom_torsion_site_symmetry_1
_geom_torsion_site_symmetry_4
_geom_torsion
N1 Ni1 O2 C9 . . 26.0(4)
N2 Ni1 O2 C9 . . -154.9(4)
N1 Ni1 O2 Ni1 . 7_575 150.0(3)
N2 Ni1 O2 Ni1 . 7_575 -30.8(3)
N1 Ni1 O1 C1 . . 1.4(4)
N2 Ni1 O1 C1 . . -178.1(4)
O1 Ni1 N1 C7 . . -.4(5)
O2 Ni1 N1 C7 . . -177.0(4)
O1 Ni1 N1 C8 . . -179.7(3)
O2 Ni1 N1 C8 . . 3.6(3)
O1 Ni1 N2 N2 . 7_575 -159.1(3)
O2 Ni1 N2 N2 . 7_575 17.56(15)
O1 Ni1 N2 C10 . . 31.4(4)
O2 Ni1 N2 C10 . . -151.9(4)
Ni1 O1 C1 C2 . . -178.8(3)
Ni1 O1 C1 C6 . . -1.7(6)
O1 C1 C2 C3 . . 177.8(5)
C6 C1 C2 C3 . . .6(7)
C1 C2 C3 C4 . . 1.3(9)
C2 C3 C4 C5 . . -2.1(9)
C2 C3 C4 Cl1 . . 176.1(4)
C3 C4 C5 C6 . . 1.0(8)
Cl1 C4 C5 C6 . . -177.2(4)
O1 C1 C6 C7 . . .8(7)
C2 C1 C6 C7 . . 177.9(4)
O1 C1 C6 C5 . . -178.7(4)
C2 C1 C6 C5 . . -1.6(6)
C4 C5 C6 C1 . . .8(7)
C4 C5 C6 C7 . . -178.7(5)
C8 N1 C7 C6 . . 179.0(4)
Ni1 N1 C7 C6 . . -.2(7)
C1 C6 C7 N1 . . .2(7)
C5 C6 C7 N1 . . 179.7(5)
C7 N1 C8 C9 . . 150.5(5)
Ni1 N1 C8 C9 . . -30.1(5)
Ni1 O2 C9 C8 7_575 . -178.8(4)
Ni1 O2 C9 C8 . . -49.7(6)
Ni1 O2 C9 C8 7_575 7_575 49.7(6)
Ni1 O2 C9 C8 . 7_575 178.8(4)
N1 C8 C9 O2 . . 49.7(6)
N1 C8 C9 C8 . 7_575 171.5(5)
N2 N2 C10 C11 7_575 . 1.7(5)
Ni1 N2 C10 C11 . . 171.9(4)
N2 N2 C10 C12 7_575 . 178.4(4)
Ni1 N2 C10 C12 . . -11.4(7)
N2 C10 C11 C10 . 7_575 -2.7(8)
C12 C10 C11 C10 . 7_575 -179.4(4)
